data_7225282
loop_
_publ_author_name
'Bajpe, Sneha R.'
'Henke, Sebastian'
'Lee, Jung-Hoon'
'Bristowe, Paul D.'
'Cheetham, Anthony K.'

_publ_section_title
;
 Disorder and polymorphism in Cu(ii)-polyoxometalate complexes:
 [Cu1.5(H2O)7.5PW12O40]&#x00B7;4.75H2O, cis- &amp;
 trans-[Cu2(H2O)10SiW12O40]&#x00B7;6H2O
;
_journal_issue 28
_journal_name_full CrystEngComm
_journal_page_first 5327
_journal_paper_doi 10.1039/C5CE02088C
_journal_volume 18
_journal_year 2016
_chemical_formula_moiety 'Cu2 O50 Si W12, 6(O)'
_chemical_formula_sum 'Cu2 H32 O56 Si W12'
_chemical_formula_weight 3289.62
_space_group_crystal_system triclinic
_space_group_IT_number 2
_space_group_name_Hall '-P 1'
_space_group_name_H-M_alt 'P -1'
_symmetry_space_group_name_Hall '-P 1'
_symmetry_space_group_name_H-M 'P -1'
_atom_sites_solution_primary direct
_audit_creation_date 2015-06-16
_audit_creation_method
;
Olex2 1.2
(compiled 2015.01.26 svn.r3151 for OlexSys, GUI svn.r4998)
;
_audit_update_record
;
2015-08-26 deposited with the CCDC.
2016-05-19 downloaded from the CCDC.
;
_cell_angle_alpha 63.169(3)
_cell_angle_beta 71.079(3)
_cell_angle_gamma 63.827(3)
_cell_formula_units_Z 2
_cell_length_a 12.8897(4)
_cell_length_b 14.0070(5)
_cell_length_c 15.3382(4)
_cell_measurement_reflns_used 15926
_cell_measurement_temperature 125(2)
_cell_measurement_theta_max 28.7490
_cell_measurement_theta_min 1.8290
_cell_volume 2190.49(14)
_computing_cell_refinement
;
CrysAlisPro, Agilent Technologies,
Version 1.171.37.35 (release 13-08-2014 CrysAlis171 .NET)
(compiled Aug 13 2014,18:06:01)
;
_computing_data_collection
;
CrysAlisPro, Agilent Technologies,
Version 1.171.37.35 (release 13-08-2014 CrysAlis171 .NET)
(compiled Aug 13 2014,18:06:01)
;
_computing_data_reduction
;
CrysAlisPro, Agilent Technologies,
Version 1.171.37.35 (release 13-08-2014 CrysAlis171 .NET)
(compiled Aug 13 2014,18:06:01)
;
_computing_molecular_graphics 'Olex2 (Dolomanov et al., 2009)'
_computing_publication_material 'Olex2 (Dolomanov et al., 2009)'
_computing_structure_refinement 'ShelXL (Sheldrick, 2008)'
_computing_structure_solution 'ShelXS (Sheldrick, 2008)'
_diffrn_ambient_environment N~2~
_diffrn_ambient_temperature 125(2)
_diffrn_detector 'CCD plate'
_diffrn_detector_area_resol_mean 16.1183
_diffrn_detector_type Eos
_diffrn_measured_fraction_theta_full 1.000
_diffrn_measured_fraction_theta_max 0.915
_diffrn_measurement_details
;
  1 omega   84.00  118.00   1.0000   11.4750
omega____ theta____ kappa____ phi______ frames
    -       27.2058  178.0000   60.0000 34

  2 omega   70.00  116.00   1.0000   11.4750
omega____ theta____ kappa____ phi______ frames
    -       27.2058  178.0000  -90.0000 46

  3 omega -115.00  -73.00   1.0000   11.4750
omega____ theta____ kappa____ phi______ frames
    -      -27.9871  178.0000  -60.0000 42

  4 omega  -35.00   52.00   1.0000   11.4750
omega____ theta____ kappa____ phi______ frames
    -      -27.9871   37.0000  150.0000 87

  5 omega  -49.00   51.00   1.0000   11.4750
omega____ theta____ kappa____ phi______ frames
    -      -27.9871   37.0000   60.0000 100

  6 omega  -99.00   -7.00   1.0000   11.4750
omega____ theta____ kappa____ phi______ frames
    -      -27.9871  -57.0000 -180.0000 92

  7 omega  -86.00   -1.00   1.0000   11.4750
omega____ theta____ kappa____ phi______ frames
    -      -27.9871  -37.0000 -120.0000 85

  8 omega  -41.00    2.00   1.0000   11.4750
omega____ theta____ kappa____ phi______ frames
    -       27.2058  126.0000 -128.3268 43

  9 omega -102.00  -14.00   1.0000   11.4750
omega____ theta____ kappa____ phi______ frames
    -      -27.9871  -57.0000  150.0000 88

 10 omega  -49.00   52.00   1.0000   11.4750
omega____ theta____ kappa____ phi______ frames
    -      -27.9871   37.0000 -180.0000 101

 11 omega -108.00   13.00   1.0000   11.4750
omega____ theta____ kappa____ phi______ frames
    -      -27.9871  -77.0000  -60.0000 121

 12 omega  -49.00   52.00   1.0000   11.4750
omega____ theta____ kappa____ phi______ frames
    -      -27.9871   37.0000  -30.0000 101

 13 omega -108.00   13.00   1.0000   11.4750
omega____ theta____ kappa____ phi______ frames
    -      -27.9871  -77.0000   60.0000 121
;
_diffrn_measurement_device 'four-circle diffractometer'
_diffrn_measurement_device_type 'Xcalibur, Eos, Gemini ultra'
_diffrn_measurement_method '\w scans'
_diffrn_orient_matrix_UB_11 0.0479045000
_diffrn_orient_matrix_UB_12 -0.0459220000
_diffrn_orient_matrix_UB_13 -0.0109495000
_diffrn_orient_matrix_UB_21 -0.0027446000
_diffrn_orient_matrix_UB_22 0.0308188000
_diffrn_orient_matrix_UB_23 -0.0512141000
_diffrn_orient_matrix_UB_31 0.0393873000
_diffrn_orient_matrix_UB_32 0.0246741000
_diffrn_orient_matrix_UB_33 -0.0031779000
_diffrn_radiation_monochromator graphite
_diffrn_radiation_probe x-ray
_diffrn_radiation_type MoK\a
_diffrn_radiation_wavelength 0.71073
_diffrn_reflns_av_R_equivalents 0.0349
_diffrn_reflns_av_unetI/netI 0.0335
_diffrn_reflns_Laue_measured_fraction_full 1.000
_diffrn_reflns_Laue_measured_fraction_max 0.915
_diffrn_reflns_limit_h_max 17
_diffrn_reflns_limit_h_min -17
_diffrn_reflns_limit_k_max 18
_diffrn_reflns_limit_k_min -18
_diffrn_reflns_limit_l_max 20
_diffrn_reflns_limit_l_min -20
_diffrn_reflns_number 37397
_diffrn_reflns_point_group_measured_fraction_full 1.000
_diffrn_reflns_point_group_measured_fraction_max 0.915
_diffrn_reflns_theta_full 26.000
_diffrn_reflns_theta_max 28.882
_diffrn_reflns_theta_min 1.782
_diffrn_source 'Enhance (Mo) X-ray Source'
_exptl_absorpt_coefficient_mu 32.478
_exptl_absorpt_correction_T_max 0.099
_exptl_absorpt_correction_T_min 0.020
_exptl_absorpt_correction_type analytical
_exptl_absorpt_process_details
;
CrysAlisPro, Agilent Technologies,
Version 1.171.37.35 (release 13-08-2014 CrysAlis171 .NET)
(compiled Aug 13 2014,18:06:01)
Analytical numeric absorption correction using a multifaceted crystal
            model based on expressions derived by R.C. Clark & J.S. Reid.
(Clark, R. C. & Reid, J. S. (1995). Acta Cryst. A51, 887-897)
Empirical absorption correction using spherical harmonics,
 implemented in SCALE3 ABSPACK scaling algorithm.
;
_exptl_crystal_colour 'light blue'
_exptl_crystal_colour_modifier light
_exptl_crystal_colour_primary blue
_exptl_crystal_density_diffrn 4.988
_exptl_crystal_description prism
_exptl_crystal_F_000 2880
_exptl_crystal_size_max 0.4353
_exptl_crystal_size_mid 0.2037
_exptl_crystal_size_min 0.1372
_refine_diff_density_max 1.684
_refine_diff_density_min -1.537
_refine_diff_density_rms 0.288
_refine_ls_extinction_coef 0.000185(9)
_refine_ls_extinction_expression Fc^*^=kFc[1+0.001xFc^2^\l^3^/sin(2\q)]^-1/4^
_refine_ls_extinction_method 'SHELXL-2014/7 (Sheldrick 2014'
_refine_ls_goodness_of_fit_ref 1.154
_refine_ls_hydrogen_treatment undef
_refine_ls_matrix_type full
_refine_ls_number_parameters 641
_refine_ls_number_reflns 10548
_refine_ls_number_restraints 0
_refine_ls_restrained_S_all 1.154
_refine_ls_R_factor_all 0.0310
_refine_ls_R_factor_gt 0.0266
_refine_ls_shift/su_max 0.001
_refine_ls_shift/su_mean 0.000
_refine_ls_structure_factor_coef Fsqd
_refine_ls_weighting_details 'w=1/[\s^2^(Fo^2^)+(0.0183P)^2^+9.5779P] where P=(Fo^2^+2Fc^2^)/3'
_refine_ls_weighting_scheme calc
_refine_ls_wR_factor_gt 0.0576
_refine_ls_wR_factor_ref 0.0590
_reflns_Friedel_coverage 0.000
_reflns_number_gt 9653
_reflns_number_total 10548
_reflns_threshold_expression 'I > 2\s(I)'
_cod_data_source_file c5ce02088c2.cif
_cod_data_source_block sb974_cu_siw_13_red_abs
_cod_depositor_comments 'Adding full bibliography for 7225280--7225283.cif.'
_cod_original_cell_volume 2190.49(15)
_cod_database_code 7225282
_chemical_oxdiff_formula 'Cu2 Si W12 O56'
_shelx_space_group_comment
;
The symmetry employed for this shelxl refinement is uniquely defined
by the following loop, which should always be used as a source of
symmetry information in preference to the above space-group names.
They are only intended as comments.
;
_reflns_odcompleteness_completeness 100.00
_reflns_odcompleteness_iscentric 1
_reflns_odcompleteness_theta 26.32
_olex2_refinement_description
;
;
_shelx_shelxl_version_number 2014/7
_olex2_submission_special_instructions 'No special instructions were received'

loop_
_space_group_symop_operation_xyz
'x, y, z'
'-x, -y, -z'

loop_
_atom_site_label
_atom_site_type_symbol
_atom_site_fract_x
_atom_site_fract_y
_atom_site_fract_z
_atom_site_U_iso_or_equiv
_atom_site_adp_type
_atom_site_occupancy
_atom_site_site_symmetry_order
_atom_site_calc_flag
W1 W 0.47090(3) 0.41458(2) 0.28571(2) 0.00969(6) Uani 1 1 d
W2 W 0.22074(3) 0.47854(2) 0.43850(2) 0.00969(6) Uani 1 1 d
W3 W 0.30360(3) 0.68905(2) 0.45835(2) 0.01018(6) Uani 1 1 d
W4 W 0.55388(3) 0.62439(2) 0.30547(2) 0.01019(7) Uani 1 1 d
W5 W 0.54819(3) 0.63955(2) 0.06014(2) 0.00955(6) Uani 1 1 d
W6 W 0.21193(3) 0.50021(2) 0.21477(2) 0.00939(6) Uani 1 1 d
W7 W 0.29248(3) 0.72174(2) -0.01037(2) 0.01002(6) Uani 1 1 d
W8 W 0.36539(3) 0.91451(2) 0.00620(2) 0.00953(6) Uani 1 1 d
W9 W 0.01398(3) 0.80189(2) 0.15480(2) 0.01012(6) Uani 1 1 d
W10 W 0.02187(3) 0.77900(2) 0.37998(2) 0.01012(6) Uani 1 1 d
W11 W 0.37253(3) 0.89673(2) 0.25108(2) 0.01043(7) Uani 1 1 d
W12 W 0.08836(3) 0.99039(2) 0.17564(2) 0.01022(6) Uani 1 1 d
Cu1 Cu 0.64647(8) 0.07946(8) 0.37995(7) 0.0155(2) Uani 1 1 d
Cu2 Cu -0.04195(8) 1.33200(8) 0.15613(7) 0.0154(2) Uani 1 1 d
Si1 Si 0.28824(16) 0.70452(15) 0.22671(14) 0.0059(4) Uani 1 1 d
O1 O 0.2952(4) 0.5719(4) 0.2743(4) 0.0083(10) Uani 1 1 d
O2 O 0.3558(4) 0.7229(4) 0.2886(4) 0.0112(10) Uani 1 1 d
O3 O 0.3507(4) 0.7339(4) 0.1119(3) 0.0071(10) Uani 1 1 d
O4 O 0.1524(4) 0.7874(4) 0.2334(4) 0.0091(10) Uani 1 1 d
O5 O 0.5195(4) 0.5045(4) 0.1535(4) 0.0120(10) Uani 1 1 d
O6 O 0.3694(4) 0.3930(4) 0.2348(4) 0.0111(10) Uani 1 1 d
O7 O 0.5215(4) 0.4949(4) 0.3250(4) 0.0116(11) Uani 1 1 d
O8 O 0.3744(4) 0.3770(4) 0.4125(4) 0.0113(10) Uani 1 1 d
O9 O 0.1688(4) 0.4436(4) 0.3568(4) 0.0112(10) Uani 1 1 d
O10 O 0.0899(4) 0.6197(4) 0.4157(4) 0.0112(10) Uani 1 1 d
O11 O 0.2852(4) 0.5584(4) 0.4688(4) 0.0123(11) Uani 1 1 d
O12 O 0.4694(4) 0.6198(4) 0.4347(4) 0.0140(11) Uani 1 1 d
O13 O 0.3268(4) 0.8349(4) 0.3939(4) 0.0121(11) Uani 1 1 d
O14 O 0.1481(4) 0.7697(4) 0.4260(4) 0.0115(10) Uani 1 1 d
O15 O -0.0576(4) 0.7886(4) 0.2891(4) 0.0100(10) Uani 1 1 d
O16 O -0.0002(4) 0.9407(4) 0.3047(4) 0.0112(10) Uani 1 1 d
O17 O -0.0052(4) 0.9543(4) 0.1277(4) 0.0120(11) Uani 1 1 d
O18 O 0.2075(4) 0.9731(4) 0.0659(4) 0.0124(11) Uani 1 1 d
O19 O 0.2108(4) 0.9609(4) 0.2389(4) 0.0125(11) Uani 1 1 d
O20 O 0.4058(4) 0.9086(4) 0.1182(4) 0.0109(10) Uani 1 1 d
O21 O 0.5174(4) 0.8022(4) -0.0108(4) 0.0105(10) Uani 1 1 d
O22 O 0.3142(4) 0.8676(4) -0.0674(4) 0.0111(10) Uani 1 1 d
O23 O 0.1380(4) 0.7923(4) 0.0485(4) 0.0129(11) Uani 1 1 d
O24 O 0.0837(4) 0.6363(4) 0.2048(4) 0.0118(10) Uani 1 1 d
O25 O 0.2785(4) 0.5821(4) 0.0871(4) 0.0107(10) Uani 1 1 d
O26 O 0.4596(4) 0.6516(4) -0.0258(4) 0.0124(11) Uani 1 1 d
O27 O 0.5732(4) 0.6555(4) 0.1671(4) 0.0112(10) Uani 1 1 d
O28 O 0.5252(4) 0.7825(4) 0.2726(4) 0.0131(11) Uani 1 1 d
O29 O 0.5827(4) 0.2848(4) 0.3024(4) 0.0132(11) Uani 1 1 d
O30 O 0.6959(5) 0.5689(4) 0.3236(4) 0.0151(11) Uani 1 1 d
O31 O 0.2776(5) 0.6792(4) 0.5780(4) 0.0148(11) Uani 1 1 d
O32 O 0.3982(5) 1.0088(5) 0.2446(4) 0.0177(12) Uani 1 1 d
O33 O 0.0206(5) 1.1344(4) 0.1442(4) 0.0145(11) Uani 1 1 d
O34 O -0.0885(5) 0.7922(4) 0.4772(4) 0.0155(11) Uani 1 1 d
O35 O -0.1012(5) 0.8222(4) 0.1091(4) 0.0156(11) Uani 1 1 d
O36 O 0.1726(4) 0.3959(4) 0.5530(4) 0.0131(11) Uani 1 1 d
O37 O 0.1648(5) 0.4243(4) 0.1848(4) 0.0139(11) Uani 1 1 d
O38 O 0.2671(5) 0.7237(4) -0.1137(4) 0.0153(11) Uani 1 1 d
O39 O 0.6880(4) 0.5862(4) 0.0060(4) 0.0135(11) Uani 1 1 d
O40 O 0.3858(5) 1.0355(4) -0.0839(4) 0.0152(11) Uani 1 1 d
O41 O 0.5827(5) 0.1027(5) 0.5089(4) 0.0179(12) Uani 1 1 d
O42 O 0.7985(5) 0.0809(5) 0.3758(5) 0.0225(13) Uani 1 1 d
O43 O 0.7142(5) 0.0288(4) 0.2658(4) 0.0191(12) Uani 1 1 d
O44 O 0.4924(5) 0.0852(4) 0.3779(4) 0.0165(12) Uani 1 1 d
O45 O 0.6762(5) -0.1289(5) 0.4802(4) 0.0201(12) Uani 1 1 d
O46 O -0.2062(4) 1.3526(5) 0.2141(4) 0.0163(12) Uani 1 1 d
O47 O -0.0866(5) 1.4006(4) 0.0237(4) 0.0143(11) Uani 1 1 d
O48 O 0.1249(5) 1.3041(5) 0.1044(4) 0.0221(13) Uani 1 1 d
O49 O -0.0076(5) 1.2688(5) 0.2901(4) 0.0198(12) Uani 1 1 d
O50 O -0.0711(5) 1.5274(5) 0.1354(4) 0.0175(12) Uani 1 1 d
O51W O 0.4162(6) 0.2024(5) 0.2092(4) 0.0304(15) Uani 1 1 d
O52W O 0.7682(5) 0.7492(5) 0.0553(4) 0.0197(12) Uani 1 1 d
O53W O 0.6891(5) 0.8293(5) 0.3167(4) 0.0215(13) Uani 1 1 d
O54W O 0.1161(6) 0.9876(6) 0.4590(6) 0.0413(18) Uani 1 1 d
O55W O 0.2049(6) 1.1638(6) 0.3403(5) 0.0437(19) Uani 1 1 d
O56W O 0.0641(5) 0.5497(5) 0.6624(4) 0.0246(13) Uani 1 1 d

loop_
_atom_site_aniso_label
_atom_site_aniso_U_11
_atom_site_aniso_U_22
_atom_site_aniso_U_33
_atom_site_aniso_U_23
_atom_site_aniso_U_13
_atom_site_aniso_U_12
W1 0.00835(14) 0.00798(13) 0.01148(15) -0.00130(11) -0.00311(11) -0.00301(10)
W2 0.01140(15) 0.00973(13) 0.00755(14) -0.00087(10) -0.00165(11) -0.00557(11)
W3 0.01167(15) 0.01287(14) 0.00768(14) -0.00239(11) -0.00230(11) -0.00653(11)
W4 0.00925(14) 0.01235(13) 0.01008(14) -0.00247(11) -0.00339(11) -0.00503(11)
W5 0.00828(14) 0.01040(13) 0.00855(14) -0.00216(11) -0.00119(11) -0.00348(11)
W6 0.01024(14) 0.00991(13) 0.00975(14) -0.00250(11) -0.00295(11) -0.00511(11)
W7 0.01113(15) 0.01278(13) 0.00749(14) -0.00218(11) -0.00205(11) -0.00643(11)
W8 0.01055(14) 0.00885(13) 0.00831(14) -0.00116(10) -0.00133(11) -0.00477(11)
W9 0.00830(14) 0.01132(13) 0.01074(15) -0.00253(11) -0.00372(11) -0.00337(11)
W10 0.00866(14) 0.01121(13) 0.00891(14) -0.00237(11) -0.00117(11) -0.00361(11)
W11 0.01248(15) 0.01080(13) 0.01031(14) -0.00274(11) -0.00267(12) -0.00650(11)
W12 0.00939(14) 0.00798(13) 0.01139(15) -0.00187(11) -0.00190(11) -0.00294(10)
Cu1 0.0123(5) 0.0166(5) 0.0186(5) -0.0072(4) -0.0014(4) -0.0058(4)
Cu2 0.0119(5) 0.0213(5) 0.0134(5) -0.0050(4) -0.0014(4) -0.0078(4)
Si1 0.0057(9) 0.0067(8) 0.0045(9) 0.0004(7) -0.0024(7) -0.0028(7)
O1 0.008(2) 0.008(2) 0.013(3) -0.0056(19) -0.002(2) -0.0044(19)
O2 0.013(3) 0.013(2) 0.009(3) 0.000(2) -0.004(2) -0.008(2)
O3 0.005(2) 0.012(2) 0.004(2) -0.0029(18) 0.0023(19) -0.0052(19)
O4 0.010(3) 0.010(2) 0.006(2) -0.0016(19) -0.001(2) -0.0035(19)
O5 0.013(3) 0.012(2) 0.012(3) -0.004(2) -0.002(2) -0.006(2)
O6 0.010(3) 0.012(2) 0.011(3) -0.004(2) 0.000(2) -0.005(2)
O7 0.011(3) 0.010(2) 0.014(3) -0.002(2) -0.006(2) -0.003(2)
O8 0.010(3) 0.013(2) 0.009(3) 0.001(2) -0.003(2) -0.006(2)
O9 0.009(3) 0.014(2) 0.012(3) -0.003(2) -0.001(2) -0.007(2)
O10 0.008(2) 0.011(2) 0.015(3) -0.003(2) -0.003(2) -0.004(2)
O11 0.012(3) 0.014(2) 0.009(3) 0.000(2) -0.003(2) -0.007(2)
O12 0.012(3) 0.019(3) 0.013(3) -0.005(2) -0.004(2) -0.007(2)
O13 0.012(3) 0.014(2) 0.013(3) -0.005(2) -0.001(2) -0.008(2)
O14 0.014(3) 0.012(2) 0.009(3) -0.003(2) -0.004(2) -0.004(2)
O15 0.007(2) 0.012(2) 0.010(3) -0.003(2) -0.001(2) -0.0049(19)
O16 0.008(2) 0.010(2) 0.012(3) -0.004(2) -0.002(2) -0.0007(19)
O17 0.011(3) 0.012(2) 0.010(3) -0.003(2) 0.000(2) -0.003(2)
O18 0.015(3) 0.012(2) 0.009(3) 0.000(2) -0.008(2) -0.004(2)
O19 0.013(3) 0.015(2) 0.010(3) -0.001(2) -0.006(2) -0.005(2)
O20 0.011(3) 0.012(2) 0.010(3) -0.003(2) -0.002(2) -0.005(2)
O21 0.011(3) 0.010(2) 0.008(2) 0.0014(19) -0.003(2) -0.006(2)
O22 0.010(3) 0.012(2) 0.009(3) -0.0010(19) -0.002(2) -0.004(2)
O23 0.013(3) 0.012(2) 0.012(3) -0.002(2) -0.004(2) -0.004(2)
O24 0.012(3) 0.017(3) 0.008(3) -0.003(2) -0.002(2) -0.006(2)
O25 0.013(3) 0.009(2) 0.011(3) -0.004(2) -0.003(2) -0.004(2)
O26 0.011(3) 0.013(2) 0.012(3) -0.005(2) -0.002(2) -0.003(2)
O27 0.012(3) 0.012(2) 0.013(3) -0.004(2) -0.004(2) -0.006(2)
O28 0.011(3) 0.012(2) 0.012(3) 0.000(2) -0.004(2) -0.004(2)
O29 0.011(3) 0.012(2) 0.013(3) 0.000(2) -0.003(2) -0.004(2)
O30 0.012(3) 0.018(3) 0.016(3) -0.003(2) -0.004(2) -0.008(2)
O31 0.015(3) 0.018(3) 0.012(3) -0.004(2) -0.002(2) -0.008(2)
O32 0.027(3) 0.019(3) 0.015(3) -0.009(2) 0.000(2) -0.014(2)
O33 0.013(3) 0.012(2) 0.019(3) -0.006(2) -0.003(2) -0.005(2)
O34 0.013(3) 0.018(3) 0.013(3) -0.008(2) 0.001(2) -0.004(2)
O35 0.015(3) 0.017(3) 0.016(3) -0.004(2) -0.005(2) -0.006(2)
O36 0.013(3) 0.013(2) 0.011(3) -0.002(2) -0.002(2) -0.005(2)
O37 0.016(3) 0.017(3) 0.011(3) -0.006(2) -0.001(2) -0.008(2)
O38 0.016(3) 0.019(3) 0.012(3) -0.005(2) -0.003(2) -0.007(2)
O39 0.010(3) 0.016(3) 0.013(3) -0.004(2) 0.001(2) -0.006(2)
O40 0.014(3) 0.020(3) 0.010(3) -0.002(2) 0.001(2) -0.011(2)
O41 0.020(3) 0.019(3) 0.018(3) -0.006(2) -0.004(2) -0.010(2)
O42 0.010(3) 0.025(3) 0.036(4) -0.016(3) 0.001(3) -0.007(2)
O43 0.022(3) 0.013(3) 0.014(3) -0.003(2) -0.001(2) -0.003(2)
O44 0.014(3) 0.016(3) 0.018(3) -0.004(2) -0.001(2) -0.007(2)
O45 0.012(3) 0.017(3) 0.026(3) -0.005(2) -0.004(2) -0.003(2)
O46 0.008(3) 0.025(3) 0.016(3) -0.006(2) -0.001(2) -0.009(2)
O47 0.015(3) 0.016(3) 0.013(3) -0.005(2) -0.003(2) -0.006(2)
O48 0.020(3) 0.029(3) 0.025(3) -0.014(3) 0.000(3) -0.014(3)
O49 0.020(3) 0.024(3) 0.016(3) -0.009(2) 0.000(2) -0.008(2)
O50 0.019(3) 0.023(3) 0.014(3) -0.006(2) -0.005(2) -0.009(2)
O51W 0.054(5) 0.021(3) 0.019(3) -0.006(3) -0.008(3) -0.014(3)
O52W 0.015(3) 0.024(3) 0.028(3) -0.015(3) -0.003(3) -0.007(2)
O53W 0.017(3) 0.023(3) 0.026(3) -0.011(3) -0.005(3) -0.005(2)
O54W 0.026(4) 0.056(5) 0.043(4) -0.029(4) 0.001(3) -0.008(3)
O55W 0.034(4) 0.050(5) 0.033(4) -0.014(3) -0.012(3) 0.001(3)
O56W 0.025(3) 0.032(3) 0.021(3) -0.016(3) 0.004(3) -0.012(3)

loop_
_atom_type_symbol
_atom_type_description
_atom_type_scat_dispersion_real
_atom_type_scat_dispersion_imag
_atom_type_scat_source
H H 0.0000 0.0000 'International Tables Vol C Tables 4.2.6.8 and 6.1.1.4'
Cu Cu 0.3201 1.2651 'International Tables Vol C Tables 4.2.6.8 and 6.1.1.4'
O O 0.0106 0.0060 'International Tables Vol C Tables 4.2.6.8 and 6.1.1.4'
Si Si 0.0817 0.0704 'International Tables Vol C Tables 4.2.6.8 and 6.1.1.4'
W W -0.8490 6.8722 'International Tables Vol C Tables 4.2.6.8 and 6.1.1.4'

loop_
_exptl_crystal_face_index_h
_exptl_crystal_face_index_k
_exptl_crystal_face_index_l
_exptl_crystal_face_perp_dist
_exptl_oxdiff_crystal_face_indexfrac_h
_exptl_oxdiff_crystal_face_indexfrac_k
_exptl_oxdiff_crystal_face_indexfrac_l
_exptl_oxdiff_crystal_face_x
_exptl_oxdiff_crystal_face_y
_exptl_oxdiff_crystal_face_z
12 16 18 0.1242 12.0094 15.9766 18.0729 -0.3563 -0.4662 0.8098
-3 -11 -21 0.0570 -3.1513 -10.8198 -20.9961 0.5758 0.7505 -0.3244
-3 6 19 0.0968 -2.7509 5.8307 19.1348 -0.6091 -0.7927 -0.0253
13 18 12 0.1303 13.2373 18.3140 12.3229 -0.3418 -0.1030 0.9341
17 13 6 0.2080 17.3572 12.9022 5.8660 0.1748 0.0496 0.9834
1 -15 -15 0.0342 0.9845 -15.4299 -14.6372 0.9160 0.2714 -0.2954
-2 14 14 0.0955 -2.4565 14.4385 14.2349 -0.9366 -0.2773 0.2143
-16 -16 -9 0.2167 -15.9977 -15.9988 -9.0083 0.0670 0.0122 -0.9962
-7 11 13 0.1033 -7.0201 10.9703 12.9971 -0.9824 -0.3083 -0.0471
-7 10 -7 0.0672 -7.0135 9.9894 -7.0037 -0.7180 0.6858 -0.0075
-16 -2 -11 0.1639 -16.0098 -2.0084 -11.0083 -0.5542 0.5458 -0.6452
8 -9 8 0.0921 8.0132 -8.9899 8.0042 0.7091 -0.7090 0.0684
-1 -16 3 0.0807 -0.9873 -15.9909 2.9996 0.6542 -0.6437 -0.4430
-3 5 19 0.0755 -3.0126 4.9748 18.9993 -0.5808 -0.8114 -0.0563
14 16 16 0.1224 13.9939 15.9899 16.0076 -0.2392 -0.3654 0.8948
-4 11 16 0.0806 -4.0181 10.9713 15.9987 -0.8715 -0.4702 0.0616

loop_
_geom_angle_atom_site_label_1
_geom_angle_atom_site_label_2
_geom_angle_atom_site_label_3
_geom_angle
O5 W1 O1 84.91(19)
O5 W1 O8 158.6(2)
O6 W1 O1 72.34(19)
O6 W1 O5 88.4(2)
O6 W1 O8 87.6(2)
O7 W1 O1 84.36(19)
O7 W1 O5 85.5(2)
O7 W1 O6 156.3(2)
O7 W1 O8 89.8(2)
O8 W1 O1 73.89(19)
O29 W1 O1 169.3(2)
O29 W1 O5 102.2(2)
O29 W1 O6 99.6(2)
O29 W1 O7 104.0(2)
O29 W1 O8 99.2(2)
O8 W2 O1 74.11(18)
O8 W2 O9 89.4(2)
O8 W2 O10 157.0(2)
O8 W2 O11 89.8(2)
O9 W2 O1 73.80(18)
O9 W2 O10 88.4(2)
O9 W2 O11 156.6(2)
O10 W2 O1 83.31(19)
O10 W2 O11 83.3(2)
O11 W2 O1 83.54(19)
O36 W2 O1 172.5(2)
O36 W2 O8 101.0(2)
O36 W2 O9 100.7(2)
O36 W2 O10 101.9(2)
O36 W2 O11 102.3(2)
O11 W3 O2 85.0(2)
O11 W3 O12 90.7(2)
O11 W3 O13 157.6(2)
O11 W3 O14 86.0(2)
O12 W3 O2 73.6(2)
O12 W3 O13 87.0(2)
O12 W3 O14 156.6(2)
O13 W3 O2 72.97(19)
O14 W3 O2 83.0(2)
O14 W3 O13 87.3(2)
O31 W3 O2 170.4(2)
O31 W3 O11 103.9(2)
O31 W3 O12 102.6(2)
O31 W3 O13 98.3(2)
O31 W3 O14 100.7(2)
O7 W4 O2 84.11(19)
O7 W4 O12 89.3(2)
O7 W4 O27 85.3(2)
O7 W4 O28 157.2(2)
O12 W4 O2 73.38(19)
O12 W4 O27 156.3(2)
O12 W4 O28 87.8(2)
O27 W4 O2 83.1(2)
O27 W4 O28 88.3(2)
O28 W4 O2 73.38(19)
O30 W4 O2 171.0(2)
O30 W4 O7 103.9(2)
O30 W4 O12 102.3(2)
O30 W4 O27 101.4(2)
O30 W4 O28 98.8(2)
O5 W5 O3 85.04(19)
O5 W5 O21 157.9(2)
O5 W5 O26 90.0(2)
O21 W5 O3 73.06(19)
O26 W5 O3 73.26(19)
O26 W5 O21 86.5(2)
O27 W5 O3 83.53(19)
O27 W5 O5 86.8(2)
O27 W5 O21 87.9(2)
O27 W5 O26 156.8(2)
O39 W5 O3 171.6(2)
O39 W5 O5 101.8(2)
O39 W5 O21 100.2(2)
O39 W5 O26 101.7(2)
O39 W5 O27 101.5(2)
O6 W6 O1 72.37(19)
O9 W6 O1 74.14(19)
O9 W6 O6 87.2(2)
O24 W6 O1 85.48(19)
O24 W6 O6 157.5(2)
O24 W6 O9 90.4(2)
O24 W6 O25 86.9(2)
O25 W6 O1 85.26(19)
O25 W6 O6 87.5(2)
O25 W6 O9 159.4(2)
O37 W6 O1 169.7(2)
O37 W6 O6 99.2(2)
O37 W6 O9 100.0(2)
O37 W6 O24 103.3(2)
O37 W6 O25 100.5(2)
O22 W7 O3 74.10(18)
O23 W7 O3 84.10(19)
O23 W7 O22 88.6(2)
O23 W7 O26 157.8(2)
O25 W7 O3 84.93(19)
O25 W7 O22 158.8(2)
O25 W7 O23 85.8(2)
O25 W7 O26 89.9(2)
O26 W7 O3 73.82(19)
O26 W7 O22 87.5(2)
O38 W7 O3 170.1(2)
O38 W7 O22 98.1(2)
O38 W7 O23 102.1(2)
O38 W7 O25 103.1(2)
O38 W7 O26 100.1(2)
O18 W8 O3 84.59(19)
O18 W8 O21 157.2(2)
O18 W8 O22 90.3(2)
O20 W8 O3 84.06(18)
O20 W8 O18 84.8(2)
O20 W8 O21 88.3(2)
O20 W8 O22 157.5(2)
O21 W8 O3 73.06(18)
O22 W8 O3 73.58(18)
O22 W8 O21 87.8(2)
O40 W8 O3 171.0(2)
O40 W8 O18 101.7(2)
O40 W8 O20 102.8(2)
O40 W8 O21 101.0(2)
O40 W8 O22 99.7(2)
O15 W9 O4 72.60(19)
O15 W9 O24 86.9(2)
O17 W9 O4 74.54(19)
O17 W9 O15 88.4(2)
O17 W9 O24 157.5(2)
O23 W9 O4 84.5(2)
O23 W9 O15 156.2(2)
O23 W9 O17 91.9(2)
O23 W9 O24 83.9(2)
O24 W9 O4 83.03(18)
O35 W9 O4 171.6(2)
O35 W9 O15 100.2(2)
O35 W9 O17 101.3(2)
O35 W9 O23 103.1(2)
O35 W9 O24 101.2(2)
O10 W10 O4 85.7(2)
O10 W10 O14 86.8(2)
O10 W10 O15 90.7(2)
O10 W10 O16 159.2(2)
O14 W10 O4 83.6(2)
O14 W10 O15 157.2(2)
O14 W10 O16 87.2(2)
O15 W10 O4 73.64(19)
O15 W10 O16 87.2(2)
O16 W10 O4 73.78(19)
O34 W10 O4 171.1(2)
O34 W10 O10 101.8(2)
O34 W10 O14 101.3(2)
O34 W10 O15 101.3(2)
O34 W10 O16 98.9(2)
O13 W11 O2 73.13(19)
O19 W11 O2 85.22(19)
O19 W11 O13 88.2(2)
O19 W11 O28 158.8(2)
O20 W11 O2 85.30(19)
O20 W11 O13 158.3(2)
O20 W11 O19 87.3(2)
O20 W11 O28 90.2(2)
O28 W11 O2 73.60(19)
O28 W11 O13 86.4(2)
O32 W11 O2 168.3(2)
O32 W11 O13 98.0(2)
O32 W11 O19 102.5(2)
O32 W11 O20 103.7(2)
O32 W11 O28 98.6(2)
O16 W12 O4 72.83(19)
O16 W12 O17 87.3(2)
O17 W12 O4 73.32(18)
O18 W12 O4 83.60(19)
O18 W12 O16 156.2(2)
O18 W12 O17 89.2(2)
O18 W12 O19 85.7(2)
O19 W12 O4 83.56(19)
O19 W12 O16 88.3(2)
O19 W12 O17 156.7(2)
O33 W12 O4 170.6(2)
O33 W12 O16 99.4(2)
O33 W12 O17 101.5(2)
O33 W12 O18 104.3(2)
O33 W12 O19 101.8(2)
O29 Cu1 O45 169.43(18)
O41 Cu1 O29 86.6(2)
O41 Cu1 O45 86.1(2)
O42 Cu1 O29 87.9(2)
O42 Cu1 O41 92.6(2)
O42 Cu1 O43 88.9(3)
O42 Cu1 O44 177.0(2)
O42 Cu1 O45 100.0(2)
O43 Cu1 O29 103.0(2)
O43 Cu1 O41 170.3(2)
O43 Cu1 O45 84.3(2)
O44 Cu1 O29 89.50(19)
O44 Cu1 O41 88.8(2)
O44 Cu1 O43 90.3(2)
O44 Cu1 O45 82.71(19)
O46 Cu2 O33 98.6(2)
O46 Cu2 O47 89.0(2)
O46 Cu2 O48 177.0(2)
O46 Cu2 O50 91.6(2)
O47 Cu2 O33 87.15(19)
O47 Cu2 O50 86.51(19)
O48 Cu2 O33 80.0(2)
O48 Cu2 O47 93.6(2)
O48 Cu2 O50 90.2(2)
O49 Cu2 O33 94.6(2)
O49 Cu2 O46 87.8(2)
O49 Cu2 O47 176.5(2)
O49 Cu2 O48 89.6(2)
O49 Cu2 O50 92.3(2)
O50 Cu2 O33 167.92(18)
O1 Si1 O2 109.4(3)
O3 Si1 O1 109.1(3)
O3 Si1 O2 109.7(3)
O4 Si1 O1 109.3(3)
O4 Si1 O2 109.4(3)
O4 Si1 O3 109.9(3)
W1 O1 W2 90.40(16)
W6 O1 W1 92.54(16)
W6 O1 W2 91.14(16)
Si1 O1 W1 124.1(3)
Si1 O1 W2 125.3(3)
Si1 O1 W6 123.5(3)
W3 O2 W4 90.96(17)
W11 O2 W3 92.87(18)
W11 O2 W4 91.70(17)
Si1 O2 W3 123.8(3)
Si1 O2 W4 124.5(3)
Si1 O2 W11 123.6(3)
W5 O3 W8 91.76(16)
W7 O3 W5 91.34(17)
W7 O3 W8 91.28(16)
Si1 O3 W5 124.1(3)
Si1 O3 W7 124.8(3)
Si1 O3 W8 123.8(3)
W9 O4 W12 89.86(16)
W10 O4 W9 91.71(17)
W10 O4 W12 92.00(17)
Si1 O4 W9 124.7(3)
Si1 O4 W10 124.2(3)
Si1 O4 W12 124.4(3)
W5 O5 W1 150.9(3)
W1 O6 W6 122.7(3)
W1 O7 W4 153.2(3)
W2 O8 W1 121.6(2)
W2 O9 W6 120.9(2)
W10 O10 W2 153.0(3)
W3 O11 W2 154.3(3)
W3 O12 W4 122.1(3)
W3 O13 W11 121.0(3)
W10 O14 W3 149.8(3)
W10 O15 W9 122.0(2)
W12 O16 W10 121.4(3)
W9 O17 W12 122.3(3)
W12 O18 W8 153.5(3)
W11 O19 W12 150.1(3)
W11 O20 W8 151.7(3)
W8 O21 W5 122.1(3)
W8 O22 W7 121.0(2)
W9 O23 W7 153.8(3)
W6 O24 W9 151.9(3)
W7 O25 W6 149.8(3)
W7 O26 W5 121.6(3)
W5 O27 W4 151.8(3)
W4 O28 W11 121.3(3)
W1 O29 Cu1 148.7(3)
W12 O33 Cu2 156.4(3)

loop_
_geom_bond_atom_site_label_1
_geom_bond_atom_site_label_2
_geom_bond_distance
W1 O1 2.350(5)
W1 O5 1.912(5)
W1 O6 1.908(5)
W1 O7 1.889(5)
W1 O8 1.921(5)
W1 O29 1.720(5)
W2 O1 2.354(5)
W2 O8 1.902(5)
W2 O9 1.910(5)
W2 O10 1.921(5)
W2 O11 1.923(5)
W2 O36 1.703(5)
W3 O2 2.342(5)
W3 O11 1.877(5)
W3 O12 1.904(5)
W3 O13 1.940(5)
W3 O14 1.919(5)
W3 O31 1.707(5)
W4 O2 2.343(5)
W4 O7 1.910(5)
W4 O12 1.914(5)
W4 O27 1.917(5)
W4 O28 1.920(5)
W4 O30 1.706(5)
W5 O3 2.350(5)
W5 O5 1.896(5)
W5 O21 1.943(5)
W5 O26 1.918(5)
W5 O27 1.893(5)
W5 O39 1.702(5)
W6 O1 2.325(5)
W6 O6 1.941(5)
W6 O9 1.931(5)
W6 O24 1.873(5)
W6 O25 1.907(5)
W6 O37 1.704(5)
W7 O3 2.328(5)
W7 O22 1.936(5)
W7 O23 1.913(5)
W7 O25 1.895(5)
W7 O26 1.916(5)
W7 O38 1.705(5)
W8 O3 2.363(5)
W8 O18 1.911(5)
W8 O20 1.908(5)
W8 O21 1.924(5)
W8 O22 1.917(5)
W8 O40 1.701(5)
W9 O4 2.353(5)
W9 O15 1.924(5)
W9 O17 1.895(5)
W9 O23 1.884(5)
W9 O24 1.944(5)
W9 O35 1.703(5)
W10 O4 2.319(5)
W10 O10 1.879(5)
W10 O14 1.907(5)
W10 O15 1.910(5)
W10 O16 1.956(5)
W10 O34 1.710(5)
W11 O2 2.329(5)
W11 O13 1.949(5)
W11 O19 1.907(5)
W11 O20 1.886(5)
W11 O28 1.926(5)
W11 O32 1.696(5)
W12 O4 2.383(5)
W12 O16 1.923(5)
W12 O17 1.924(5)
W12 O18 1.901(5)
W12 O19 1.913(5)
W12 O33 1.704(5)
Cu1 O29 2.413(5)
Cu1 O41 1.996(6)
Cu1 O42 1.949(5)
Cu1 O43 1.978(6)
Cu1 O44 1.962(5)
Cu1 O45 2.524(5)
Cu2 O33 2.596(5)
Cu2 O46 1.956(5)
Cu2 O47 1.972(5)
Cu2 O48 1.960(6)
Cu2 O49 1.950(6)
Cu2 O50 2.473(6)
Si1 O1 1.632(5)
Si1 O2 1.637(5)
Si1 O3 1.625(5)
Si1 O4 1.619(5)

loop_
_geom_torsion_atom_site_label_1
_geom_torsion_atom_site_label_2
_geom_torsion_atom_site_label_3
_geom_torsion_atom_site_label_4
_geom_torsion
O1 W1 O7 W4 -58.3(7)
O1 W1 O29 Cu1 -18.7(16)
O1 W6 O24 W9 58.0(6)
O1 Si1 O2 W3 -59.1(4)
O1 Si1 O2 W4 59.8(4)
O1 Si1 O2 W11 179.8(3)
O1 Si1 O3 W5 -60.5(3)
O1 Si1 O3 W7 59.8(4)
O1 Si1 O3 W8 179.7(3)
O1 Si1 O4 W9 -62.1(4)
O1 Si1 O4 W10 58.8(4)
O1 Si1 O4 W12 179.9(3)
O2 W3 O11 W2 -56.3(7)
O2 W11 O20 W8 58.9(6)
O2 Si1 O1 W1 -59.6(4)
O2 Si1 O1 W2 59.7(4)
O2 Si1 O1 W6 179.6(3)
O2 Si1 O3 W5 59.3(4)
O2 Si1 O3 W7 179.6(3)
O2 Si1 O3 W8 -60.5(3)
O2 Si1 O4 W9 178.2(3)
O2 Si1 O4 W10 -61.0(4)
O2 Si1 O4 W12 60.1(4)
O3 W5 O5 W1 -57.5(6)
O3 W5 O27 W4 63.9(6)
O3 W7 O25 W6 57.9(5)
O3 Si1 O1 W1 60.4(4)
O3 Si1 O1 W2 179.7(3)
O3 Si1 O1 W6 -60.4(4)
O3 Si1 O2 W3 -178.8(3)
O3 Si1 O2 W4 -59.8(4)
O3 Si1 O2 W11 60.1(4)
O3 Si1 O4 W9 57.7(4)
O3 Si1 O4 W10 178.6(3)
O3 Si1 O4 W12 -60.3(4)
O4 W9 O17 W12 0.1(3)
O4 W9 O23 W7 55.3(7)
O4 W10 O10 W2 56.0(7)
O4 Si1 O1 W1 -179.4(3)
O4 Si1 O1 W2 -60.1(4)
O4 Si1 O1 W6 59.8(4)
O4 Si1 O2 W3 60.6(4)
O4 Si1 O2 W4 179.6(3)
O4 Si1 O2 W11 -60.5(4)
O4 Si1 O3 W5 179.6(3)
O4 Si1 O3 W7 -60.1(4)
O4 Si1 O3 W8 59.8(4)
O5 W1 O7 W4 27.0(7)
O5 W1 O29 Cu1 -149.4(5)
O5 W5 O27 W4 -21.5(6)
O6 W1 O7 W4 -48.4(10)
O6 W1 O29 Cu1 -59.1(6)
O6 W6 O24 W9 48.4(10)
O7 W1 O29 Cu1 122.2(5)
O8 W1 O7 W4 -132.1(7)
O8 W1 O29 Cu1 30.1(6)
O9 W6 O24 W9 132.1(6)
O12 W3 O11 W2 -129.7(7)
O13 W3 O11 W2 -45.8(11)
O13 W11 O20 W8 51.7(10)
O14 W3 O11 W2 27.1(7)
O14 W10 O10 W2 -27.8(7)
O15 W9 O17 W12 72.5(3)
O15 W9 O23 W7 39.4(10)
O15 W10 O10 W2 129.6(7)
O16 W10 O10 W2 45.7(11)
O16 W12 O33 Cu2 66.4(7)
O17 W9 O23 W7 129.6(7)
O17 W12 O33 Cu2 155.5(7)
O18 W12 O33 Cu2 -112.4(7)
O19 W11 O20 W8 -26.6(6)
O19 W12 O33 Cu2 -23.8(8)
O21 W5 O5 W1 -50.1(9)
O21 W5 O27 W4 137.0(6)
O22 W7 O25 W6 48.6(9)
O23 W7 O25 W6 -26.6(6)
O23 W9 O17 W12 -83.7(3)
O24 W9 O17 W12 -5.4(8)
O24 W9 O23 W7 -28.3(7)
O25 W6 O24 W9 -27.5(6)
O26 W5 O5 W1 -130.7(6)
O26 W5 O27 W4 60.9(9)
O26 W7 O25 W6 131.6(6)
O27 W5 O5 W1 26.3(6)
O28 W11 O20 W8 132.4(6)
O29 W1 O7 W4 128.5(6)
O31 W3 O11 W2 127.1(7)
O32 W11 O20 W8 -128.7(6)
O34 W10 O10 W2 -128.7(7)
O35 W9 O17 W12 172.5(3)
O35 W9 O23 W7 -128.4(7)
O37 W6 O24 W9 -127.6(6)
O38 W7 O25 W6 -128.1(6)
O39 W5 O5 W1 127.4(6)
O39 W5 O27 W4 -122.9(6)
